data_9001043
loop_
_publ_author_name
'Miser, D. E.'
'Swinnea, J. S.'
'Steinfink, H.'

_publ_section_title
;TEM observations and X-ray crystal-structure refinement of a twinned dolomite
 with a modulated microstructure
;
_journal_name_full 'American Mineralogist'
_journal_page_first 188
_journal_page_last 193
_journal_volume 72
_journal_year 1987
_chemical_formula_sum 'C2 Ca Mg O6'
_chemical_name_mineral Dolomite
_space_group_IT_number 148
_symmetry_space_group_name_Hall '-R 3'
_symmetry_space_group_name_H-M 'R -3 :H'
_cell_angle_alpha 90
_cell_angle_beta 90
_cell_angle_gamma 120
_cell_length_a 4.811
_cell_length_b 4.811
_cell_length_c 16.047
_cell_formula_units_Z 3
_cell_volume 321.659
_database_code_amcsd 0001065
_exptl_crystal_density_diffrn 2.856
_cod_original_sg_symbol_H-M 'R -3'
_cod_original_formula_sum 'Ca Mg C2 O6'
_cod_database_code 9001043

loop_
_space_group_symop_operation_xyz
x,y,z
2/3+x,1/3+y,1/3+z
1/3+x,2/3+y,2/3+z
y,-x+y,-z
2/3+y,1/3-x+y,1/3-z
1/3+y,2/3-x+y,2/3-z
-x+y,-x,z
2/3-x+y,1/3-x,1/3+z
1/3-x+y,2/3-x,2/3+z
-x,-y,-z
2/3-x,1/3-y,1/3-z
1/3-x,2/3-y,2/3-z
-y,x-y,z
2/3-y,1/3+x-y,1/3+z
1/3-y,2/3+x-y,2/3+z
x-y,x,-z
2/3+x-y,1/3+x,1/3-z
1/3+x-y,2/3+x,2/3-z

loop_
_atom_site_aniso_label
_atom_site_aniso_U_11
_atom_site_aniso_U_22
_atom_site_aniso_U_33
_atom_site_aniso_U_12
_atom_site_aniso_U_13
_atom_site_aniso_U_23
Ca 0.01080 0.01080 0.01130 0.00540 0.00000 0.00000
Mg 0.00690 0.00690 0.00980 0.00345 0.00000 0.00000
C 0.00990 0.00990 0.00800 0.00495 0.00000 0.00000
O 0.00960 0.01400 0.01670 0.00720 -0.00230 -0.00300

loop_
_atom_site_label
_atom_site_fract_x
_atom_site_fract_y
_atom_site_fract_z
Ca 0.00000 0.00000 0.00000
Mg 0.00000 0.00000 0.50000
C 0.00000 0.00000 0.24300
O 0.24760 0.96500 0.24410

loop_
_cod_related_entry_id
_cod_related_entry_database
_cod_related_entry_code
1 AMCSD 0001065
